data_2215184
loop_
_publ_author_name
'Liu, Cheng-Qi'
'Yang, Xin-Tao'
'An, Li-Li'
'Li, Rong'
'Shi, Jing-Min'

_publ_section_title
;
 <i>catena</i>-Poly[[diaquabis(methanol)cobalt(II)]-\m-phthalato]
;
_journal_coeditor_code IS2201
_journal_issue 9
_journal_name_full 'Acta Crystallographica Section E'
_journal_page_first m2311
_journal_page_last m2311
_journal_paper_doi 10.1107/S1600536807038573
_journal_volume 63
_journal_year 2007
_chemical_formula_iupac '[Co (C8 H4 O4) (C H4 O)2 (H2 O)2]'
_chemical_formula_moiety 'C10 H16 Co O8'
_chemical_formula_sum 'C10 H16 Co O8'
_chemical_formula_weight 323.16
_chemical_name_systematic
;
catena-Poly[[diaquabis(methanol)cobalt(II)]-\m-phthalato]
;
_space_group_IT_number 14
_symmetry_cell_setting monoclinic
_symmetry_space_group_name_Hall '-P 2ybc'
_symmetry_space_group_name_H-M 'P 1 21/c 1'
_atom_sites_solution_hydrogens geom
_atom_sites_solution_primary direct
_atom_sites_solution_secondary difmap
_audit_creation_method SHELXL-97
_cell_angle_alpha 90.00
_cell_angle_beta 90.300(2)
_cell_angle_gamma 90.00
_cell_formula_units_Z 4
_cell_length_a 10.0810(9)
_cell_length_b 9.9429(9)
_cell_length_c 13.2735(12)
_cell_measurement_reflns_used 2648
_cell_measurement_temperature 293(2)
_cell_measurement_theta_max 27.600
_cell_measurement_theta_min 2.560
_cell_volume 1330.4(2)
_computing_cell_refinement 'SAINT (Bruker, 1997)'
_computing_data_collection 'SMART (Bruker, 1997)'
_computing_data_reduction SAINT
_computing_molecular_graphics 'SHELXTL  (Bruker, 2001)'
_computing_publication_material SHELXTL
_computing_structure_refinement 'SHELXL97 (Sheldrick, 1997)'
_computing_structure_solution 'SHELXS97 (Sheldrick, 1997)'
_diffrn_ambient_temperature 293(2)
_diffrn_measured_fraction_theta_full 0.998
_diffrn_measured_fraction_theta_max 0.998
_diffrn_measurement_device_type 'Bruker SMART APEX CCD'
_diffrn_measurement_method '\f and \w'
_diffrn_radiation_monochromator graphite
_diffrn_radiation_source 'fine-focus sealed tube'
_diffrn_radiation_type MoK\a
_diffrn_radiation_wavelength 0.71073
_diffrn_reflns_av_R_equivalents 0.0263
_diffrn_reflns_av_sigmaI/netI 0.0355
_diffrn_reflns_limit_h_max 12
_diffrn_reflns_limit_h_min -6
_diffrn_reflns_limit_k_max 11
_diffrn_reflns_limit_k_min -11
_diffrn_reflns_limit_l_max 15
_diffrn_reflns_limit_l_min -15
_diffrn_reflns_number 5378
_diffrn_reflns_theta_full 25.10
_diffrn_reflns_theta_max 25.10
_diffrn_reflns_theta_min 2.02
_exptl_absorpt_coefficient_mu 1.321
_exptl_absorpt_correction_T_max 0.8264
_exptl_absorpt_correction_T_min 0.7780
_exptl_absorpt_correction_type multi-scan
_exptl_absorpt_process_details '(<i>SADABS</i>; Sheldrick, 1996)'
_exptl_crystal_colour pink
_exptl_crystal_density_diffrn 1.613
_exptl_crystal_density_method 'not measured'
_exptl_crystal_description prism
_exptl_crystal_F_000 668
_exptl_crystal_size_max 0.20
_exptl_crystal_size_mid 0.20
_exptl_crystal_size_min 0.15
_refine_diff_density_max 0.489
_refine_diff_density_min -0.301
_refine_ls_extinction_method none
_refine_ls_goodness_of_fit_ref 1.265
_refine_ls_hydrogen_treatment mixed
_refine_ls_matrix_type full
_refine_ls_number_parameters 193
_refine_ls_number_reflns 2351
_refine_ls_number_restraints 8
_refine_ls_restrained_S_all 1.262
_refine_ls_R_factor_all 0.0848
_refine_ls_R_factor_gt 0.0765
_refine_ls_shift/su_max 0.000
_refine_ls_shift/su_mean 0.000
_refine_ls_structure_factor_coef Fsqd
_refine_ls_weighting_details 'calc w=1/[\s^2^(Fo^2^)+(0.0199P)^2^+5.7387P] where P=(Fo^2^+2Fc^2^)/3'
_refine_ls_weighting_scheme calc
_refine_ls_wR_factor_gt 0.1294
_refine_ls_wR_factor_ref 0.1327
_reflns_number_gt 2172
_reflns_number_total 2351
_reflns_threshold_expression I>2\s(I)
_cod_data_source_file is2201.cif
_cod_data_source_block I
_cod_original_sg_symbol_H-M 'P 21/c'
_cod_database_code 2215184
_cod_database_fobs_code 2215184

loop_
_symmetry_equiv_pos_as_xyz
'x, y, z'
'-x, y+1/2, -z+1/2'
'-x, -y, -z'
'x, -y-1/2, z-1/2'

loop_
_atom_site_type_symbol
_atom_site_label
_atom_site_fract_x
_atom_site_fract_y
_atom_site_fract_z
_atom_site_U_iso_or_equiv
_atom_site_adp_type
_atom_site_calc_flag
_atom_site_refinement_flags
_atom_site_occupancy
Co Co1 0.5000 0.0000 1.0000 0.0270(3) Uani d S 1
Co Co2 0.5000 0.0000 0.5000 0.0291(3) Uani d S 1
O O1 0.3636(3) 0.1108(3) 0.9162(3) 0.0247(8) Uani d . 1
O O2 0.1792(4) -0.0057(4) 0.9467(3) 0.0421(10) Uani d . 1
O O3 0.4035(4) 0.1133(4) 0.6087(3) 0.0316(9) Uani d . 1
O O4 0.3505(4) -0.0417(3) 0.7224(3) 0.0304(9) Uani d . 1
O O5 0.6557(4) 0.1154(4) 0.9317(3) 0.0352(9) Uani d D 1
H H2 0.717(5) 0.087(7) 0.966(4) 0.053 Uiso d D 1
O O6 0.5027(5) 0.1347(4) 1.1156(3) 0.0374(10) Uani d D 1
H H6C 0.553(5) 0.120(6) 1.166(3) 0.056 Uiso d D 1
H H6D 0.471(6) 0.214(3) 1.117(4) 0.056 Uiso d D 1
O O7 0.6667(4) 0.1246(4) 0.5157(4) 0.0459(11) Uani d D 1
H H1 0.661(8) 0.198(4) 0.488(5) 0.069 Uiso d D 1
O O8 0.4320(4) 0.1280(4) 0.3867(3) 0.0343(10) Uani d D 1
H H8A 0.412(6) 0.210(3) 0.388(5) 0.051 Uiso d D 1
H H8B 0.499(4) 0.115(5) 0.349(4) 0.051 Uiso d D 1
C C1 0.2433(5) 0.0782(5) 0.8981(4) 0.0250(12) Uani d . 1
C C2 0.1755(5) 0.1554(5) 0.8149(4) 0.0273(12) Uani d . 1
C C3 0.0660(6) 0.2309(6) 0.8391(5) 0.0417(15) Uani d . 1
H H3A 0.0314 0.2250 0.9037 0.050 Uiso calc R 1
C C4 0.0059(6) 0.3155(7) 0.7695(5) 0.0482(18) Uani d . 1
H H4A -0.0682 0.3658 0.7871 0.058 Uiso calc R 1
C C5 0.0578(6) 0.3241(6) 0.6739(5) 0.0460(17) Uani d . 1
H H5A 0.0200 0.3822 0.6270 0.055 Uiso calc R 1
C C6 0.1661(6) 0.2462(6) 0.6475(5) 0.0400(14) Uani d . 1
H H6B 0.1996 0.2512 0.5825 0.048 Uiso calc R 1
C C7 0.2251(5) 0.1606(5) 0.7175(4) 0.0267(12) Uani d . 1
C C8 0.3358(5) 0.0702(5) 0.6825(4) 0.0236(12) Uani d . 1
C C9 0.6831(7) 0.1107(7) 0.8252(5) 0.0537(18) Uani d . 1
H H9A 0.7566 0.1687 0.8104 0.080 Uiso calc R 1
H H9B 0.6064 0.1400 0.7882 0.080 Uiso calc R 1
H H9C 0.7047 0.0202 0.8062 0.080 Uiso calc R 1
C C10 0.7954(9) 0.0949(10) 0.5518(8) 0.098(4) Uani d . 1
H H10A 0.8493 0.1743 0.5489 0.147 Uiso calc R 1
H H10B 0.8341 0.0259 0.5108 0.147 Uiso calc R 1
H H10C 0.7902 0.0642 0.6202 0.147 Uiso calc R 1

loop_
_atom_site_aniso_label
_atom_site_aniso_U_11
_atom_site_aniso_U_22
_atom_site_aniso_U_33
_atom_site_aniso_U_12
_atom_site_aniso_U_13
_atom_site_aniso_U_23
Co1 0.0288(6) 0.0185(5) 0.0336(6) -0.0006(5) -0.0035(4) 0.0013(5)
Co2 0.0353(6) 0.0198(5) 0.0321(6) 0.0021(5) 0.0001(5) -0.0005(5)
O1 0.0189(19) 0.0197(18) 0.035(2) -0.0017(15) -0.0050(15) 0.0037(16)
O2 0.037(2) 0.043(2) 0.045(2) -0.012(2) -0.0051(19) 0.015(2)
O3 0.044(2) 0.0190(19) 0.032(2) 0.0042(18) 0.0052(18) -0.0024(16)
O4 0.051(3) 0.0164(19) 0.0236(19) 0.0067(17) 0.0021(18) 0.0000(15)
O5 0.032(2) 0.034(2) 0.040(2) -0.0033(19) -0.0020(18) 0.0073(19)
O6 0.055(3) 0.022(2) 0.035(2) 0.011(2) -0.011(2) -0.0040(18)
O7 0.039(3) 0.022(2) 0.076(3) -0.002(2) -0.011(2) 0.005(2)
O8 0.041(3) 0.023(2) 0.038(2) 0.0115(19) 0.0017(19) 0.0029(18)
C1 0.029(3) 0.021(3) 0.025(3) 0.002(2) -0.002(2) -0.004(2)
C2 0.023(3) 0.024(3) 0.035(3) 0.000(2) -0.003(2) -0.003(2)
C3 0.032(3) 0.046(4) 0.046(4) 0.013(3) 0.003(3) -0.002(3)
C4 0.032(3) 0.050(4) 0.063(5) 0.021(3) -0.002(3) -0.005(3)
C5 0.043(4) 0.038(4) 0.057(4) 0.011(3) -0.012(3) 0.010(3)
C6 0.042(4) 0.034(3) 0.043(3) 0.002(3) -0.005(3) 0.009(3)
C7 0.026(3) 0.017(3) 0.037(3) -0.001(2) -0.002(2) -0.002(2)
C8 0.037(3) 0.019(3) 0.014(2) -0.001(2) -0.007(2) 0.004(2)
C9 0.057(5) 0.037(4) 0.067(5) -0.002(3) 0.008(4) 0.009(4)
C10 0.074(6) 0.102(8) 0.118(8) -0.039(6) -0.034(6) 0.048(7)

loop_
_atom_type_symbol
_atom_type_description
_atom_type_scat_dispersion_real
_atom_type_scat_dispersion_imag
_atom_type_scat_source
C C 0.0033 0.0016 'International Tables Vol C Tables 4.2.6.8 and 6.1.1.4'
H H 0.0000 0.0000 'International Tables Vol C Tables 4.2.6.8 and 6.1.1.4'
O O 0.0106 0.0060 'International Tables Vol C Tables 4.2.6.8 and 6.1.1.4'
Co Co 0.3494 0.9721 'International Tables Vol C Tables 4.2.6.8 and 6.1.1.4'

loop_
_geom_angle_atom_site_label_1
_geom_angle_atom_site_label_2
_geom_angle_atom_site_label_3
_geom_angle_site_symmetry_1
_geom_angle_site_symmetry_3
_geom_angle
O6 Co1 O6 . 3_657 180.0000(10)
O6 Co1 O1 . 3_657 86.52(15)
O6 Co1 O1 3_657 3_657 93.48(15)
O6 Co1 O1 . . 93.48(15)
O6 Co1 O1 3_657 . 86.52(15)
O1 Co1 O1 3_657 . 180.0000(10)
O6 Co1 O5 . 3_657 92.29(17)
O6 Co1 O5 3_657 3_657 87.71(17)
O1 Co1 O5 3_657 3_657 88.50(14)
O1 Co1 O5 . 3_657 91.50(14)
O6 Co1 O5 . . 87.71(17)
O6 Co1 O5 3_657 . 92.29(17)
O1 Co1 O5 3_657 . 91.50(14)
O1 Co1 O5 . . 88.50(14)
O5 Co1 O5 3_657 . 180.0
O3 Co2 O3 . 3_656 180.00(14)
O3 Co2 O8 . 3_656 89.05(15)
O3 Co2 O8 3_656 3_656 90.95(15)
O3 Co2 O8 . . 90.95(15)
O3 Co2 O8 3_656 . 89.05(15)
O8 Co2 O8 3_656 . 180.00(15)
O3 Co2 O7 . . 89.33(17)
O3 Co2 O7 3_656 . 90.67(17)
O8 Co2 O7 3_656 . 91.63(17)
O8 Co2 O7 . . 88.37(17)
O3 Co2 O7 . 3_656 90.67(17)
O3 Co2 O7 3_656 3_656 89.33(17)
O8 Co2 O7 3_656 3_656 88.37(17)
O8 Co2 O7 . 3_656 91.63(17)
O7 Co2 O7 . 3_656 180.00(18)
C1 O1 Co1 . . 126.2(3)
C8 O3 Co2 . . 127.4(3)
C9 O5 Co1 . . 122.7(4)
C9 O5 H2 . . 113(5)
Co1 O5 H2 . . 98(5)
Co1 O6 H6C . . 119(4)
Co1 O6 H6D . . 128(4)
H6C O6 H6D . . 112(3)
C10 O7 Co2 . . 130.1(5)
C10 O7 H1 . . 114(6)
Co2 O7 H1 . . 115(5)
Co2 O8 H8A . . 131(4)
Co2 O8 H8B . . 94(4)
H8A O8 H8B . . 110(3)
O2 C1 O1 . . 124.8(5)
O2 C1 C2 . . 119.3(5)
O1 C1 C2 . . 115.8(5)
C3 C2 C7 . . 119.4(5)
C3 C2 C1 . . 118.0(5)
C7 C2 C1 . . 122.4(5)
C2 C3 C4 . . 121.6(6)
C2 C3 H3A . . 119.2
C4 C3 H3A . . 119.2
C5 C4 C3 . . 119.0(6)
C5 C4 H4A . . 120.5
C3 C4 H4A . . 120.5
C4 C5 C6 . . 120.2(6)
C4 C5 H5A . . 119.9
C6 C5 H5A . . 119.9
C5 C6 C7 . . 120.5(6)
C5 C6 H6B . . 119.8
C7 C6 H6B . . 119.8
C2 C7 C6 . . 119.3(5)
C2 C7 C8 . . 122.4(5)
C6 C7 C8 . . 118.2(5)
O4 C8 O3 . . 124.6(5)
O4 C8 C7 . . 119.3(5)
O3 C8 C7 . . 115.9(4)
O5 C9 H9A . . 109.5
O5 C9 H9B . . 109.5
H9A C9 H9B . . 109.5
O5 C9 H9C . . 109.5
H9A C9 H9C . . 109.5
H9B C9 H9C . . 109.5
O7 C10 H10A . . 109.5
O7 C10 H10B . . 109.5
H10A C10 H10B . . 109.5
O7 C10 H10C . . 109.5
H10A C10 H10C . . 109.5
H10B C10 H10C . . 109.5

loop_
_geom_bond_atom_site_label_1
_geom_bond_atom_site_label_2
_geom_bond_site_symmetry_2
_geom_bond_distance
_geom_bond_publ_flag
Co1 O1 3_657 2.080(3) ?
Co1 O1 . 2.080(3) y
Co1 O5 3_657 2.148(4) ?
Co1 O5 . 2.148(4) y
Co1 O6 . 2.037(4) y
Co1 O6 3_657 2.037(4) ?
Co2 O3 . 2.077(4) y
Co2 O3 3_656 2.077(4) ?
Co2 O7 . 2.098(4) y
Co2 O7 3_656 2.098(4) ?
Co2 O8 3_656 2.083(4) ?
Co2 O8 . 2.083(4) y
O1 C1 . 1.277(6) ?
O2 C1 . 1.239(6) ?
O3 C8 . 1.271(6) ?
O4 C8 . 1.240(6) ?
O5 C9 . 1.443(8) ?
O5 H2 . 0.82(5) ?
O6 H6C . 0.85(4) ?
O6 H6D . 0.85(5) ?
O7 C10 . 1.411(9) ?
O7 H1 . 0.82(5) ?
O8 H8A . 0.84(3) ?
O8 H8B . 0.85(4) ?
C1 C2 . 1.506(7) ?
C2 C3 . 1.374(8) ?
C2 C7 . 1.389(8) ?
C3 C4 . 1.386(9) ?
C3 H3A . 0.9300 ?
C4 C5 . 1.377(9) ?
C4 H4A . 0.9300 ?
C5 C6 . 1.385(9) ?
C5 H5A . 0.9300 ?
C6 C7 . 1.392(8) ?
C6 H6B . 0.9300 ?
C7 C8 . 1.508(7) ?
C9 H9A . 0.9600 ?
C9 H9B . 0.9600 ?
C9 H9C . 0.9600 ?
C10 H10A . 0.9600 ?
C10 H10B . 0.9600 ?
C10 H10C . 0.9600 ?

loop_
_geom_hbond_atom_site_label_D
_geom_hbond_atom_site_label_H
_geom_hbond_atom_site_label_A
_geom_hbond_site_symmetry_A
_geom_hbond_distance_DH
_geom_hbond_distance_HA
_geom_hbond_distance_DA
_geom_hbond_angle_DHA
O5 H2 O2 3_657 0.82(5) 1.75(6) 2.557(5) 167(7)
O7 H1 O5 4_565 0.82(5) 2.00(5) 2.817(6) 175(8)
O6 H6C O4 3_657 0.85(5) 1.93(5) 2.764(5) 165(6)
O6 H6D O3 4_566 0.85(4) 1.85(4) 2.699(5) 176(6)
O8 H8A O1 4_565 0.84(3) 1.88(3) 2.716(5) 170(6)
O8 H8B O4 3_656 0.85(4) 1.94(5) 2.770(5) 166(5)
C5 H5A O2 2_556 0.93 2.49 3.331(7) 150

loop_
_geom_torsion_atom_site_label_1
_geom_torsion_atom_site_label_2
_geom_torsion_atom_site_label_3
_geom_torsion_atom_site_label_4
_geom_torsion_site_symmetry_1
_geom_torsion
O6 Co1 O1 C1 . -110.5(4)
O6 Co1 O1 C1 3_657 69.5(4)
O5 Co1 O1 C1 3_657 -18.1(4)
O5 Co1 O1 C1 . 161.9(4)
O8 Co2 O3 C8 3_656 -43.5(4)
O8 Co2 O3 C8 . 136.5(4)
O7 Co2 O3 C8 . -135.1(4)
O7 Co2 O3 C8 3_656 44.9(4)
O6 Co1 O5 C9 . -158.0(4)
O6 Co1 O5 C9 3_657 22.0(4)
O1 Co1 O5 C9 3_657 115.6(4)
O1 Co1 O5 C9 . -64.4(4)
O3 Co2 O7 C10 . 114.6(7)
O3 Co2 O7 C10 3_656 -65.4(7)
O8 Co2 O7 C10 3_656 25.6(7)
O8 Co2 O7 C10 . -154.4(7)
Co1 O1 C1 O2 . 18.8(8)
Co1 O1 C1 C2 . -164.9(3)
O2 C1 C2 C3 . 58.3(7)
O1 C1 C2 C3 . -118.3(6)
O2 C1 C2 C7 . -126.5(6)
O1 C1 C2 C7 . 56.9(7)
C7 C2 C3 C4 . -2.0(9)
C1 C2 C3 C4 . 173.3(6)
C2 C3 C4 C5 . -0.1(10)
C3 C4 C5 C6 . 1.7(10)
C4 C5 C6 C7 . -1.2(10)
C3 C2 C7 C6 . 2.6(8)
C1 C2 C7 C6 . -172.6(5)
C3 C2 C7 C8 . -173.6(5)
C1 C2 C7 C8 . 11.3(8)
C5 C6 C7 C2 . -1.0(9)
C5 C6 C7 C8 . 175.3(5)
Co2 O3 C8 O4 . 25.4(7)
Co2 O3 C8 C7 . -150.5(4)
C2 C7 C8 O4 . 28.2(8)
C6 C7 C8 O4 . -148.0(5)
C2 C7 C8 O3 . -155.7(5)
C6 C7 C8 O3 . 28.1(7)
